data_7714848
loop_
_publ_author_name
'Bhattacharya, Priyabrata'
'Bag, Riya'
'Butcher, Ray J.'
'Behera, Snehanjali'
'Mondal, Biswajit'
'Goswami, Sanchita'

_publ_section_title
;
 Chemistry of a series of heterobimetallic complexes
 MnIII2(Ca<sup>II</sup>/Sr<sup>II</sup>)X<sub>2</sub> (X = Cl<sup>-</sup>,
 Br<sup>-</sup>).
;
_journal_issue 5
_journal_name_full 'Dalton transactions (Cambridge, England : 2003)'
_journal_page_first 2324
_journal_page_last 2332
_journal_paper_doi 10.1039/d3dt01858j
_journal_volume 53
_journal_year 2024
_chemical_formula_moiety
;
C131.29 H171.18 Br8.70 Ca4 Mn8 N8 O50.30
;
_chemical_formula_sum 'C131.29 H171.18 Br8.7 Ca4 Mn8 N8 O50.3'
_chemical_formula_weight 3961.65
_space_group_crystal_system monoclinic
_space_group_IT_number 14
_space_group_name_Hall '-P 2yn'
_space_group_name_H-M_alt 'P 1 21/n 1'
_atom_sites_solution_hydrogens mixed
_atom_sites_solution_primary dual
_atom_sites_solution_secondary difmap
_audit_creation_method SHELXL-2018/3
_audit_update_record
;
2023-09-08 deposited with the CCDC.	2023-12-27 downloaded from the CCDC.
;
_cell_angle_alpha 90
_cell_angle_beta 103.820(3)
_cell_angle_gamma 90
_cell_formula_units_Z 1
_cell_length_a 14.2052(13)
_cell_length_b 17.5541(15)
_cell_length_c 16.6179(16)
_cell_measurement_reflns_used 9885
_cell_measurement_temperature 100(2)
_cell_measurement_theta_max 26.40
_cell_measurement_theta_min 2.16
_cell_volume 4023.9(6)
_computing_cell_refinement 'Bruker SAINT'
_computing_data_collection 'Bruker APEX2'
_computing_data_reduction 'Bruker SAINT'
_computing_molecular_graphics 'Bruker SHELXTL (Sheldrick, 2008)'
_computing_publication_material 'Bruker SHELXTL (Sheldrick, 2008)'
_computing_structure_refinement 'SHELXL-2018/3 (Sheldrick, 2018)'
_computing_structure_solution 'SHELXT (Sheldrick, 2015a)'
_diffrn_ambient_temperature 100(2)
_diffrn_measured_fraction_theta_full 0.997
_diffrn_measured_fraction_theta_max 0.997
_diffrn_measurement_device_type 'Bruker APEX-II CCD'
_diffrn_measurement_method '\f and \w scans'
_diffrn_radiation_type MoK\a
_diffrn_radiation_wavelength 0.71073
_diffrn_reflns_av_R_equivalents 0.0918
_diffrn_reflns_av_unetI/netI 0.0409
_diffrn_reflns_Laue_measured_fraction_full 0.997
_diffrn_reflns_Laue_measured_fraction_max 0.997
_diffrn_reflns_limit_h_max 17
_diffrn_reflns_limit_h_min -17
_diffrn_reflns_limit_k_max 21
_diffrn_reflns_limit_k_min -21
_diffrn_reflns_limit_l_max 20
_diffrn_reflns_limit_l_min -20
_diffrn_reflns_number 86255
_diffrn_reflns_point_group_measured_fraction_full 0.997
_diffrn_reflns_point_group_measured_fraction_max 0.997
_diffrn_reflns_theta_full 25.242
_diffrn_reflns_theta_max 26.372
_diffrn_reflns_theta_min 2.056
_exptl_absorpt_coefficient_mu 2.977
_exptl_absorpt_correction_T_max 0.734
_exptl_absorpt_correction_T_min 0.497
_exptl_absorpt_correction_type multi-scan
_exptl_absorpt_process_details 'Sadabs (Sheldrick, 1996)'
_exptl_crystal_colour plate
_exptl_crystal_density_diffrn 1.635
_exptl_crystal_description prism
_exptl_crystal_F_000 2002
_exptl_crystal_size_max 0.23
_exptl_crystal_size_mid 0.18
_exptl_crystal_size_min 0.07
_refine_diff_density_max 2.178
_refine_diff_density_min -2.188
_refine_diff_density_rms 0.169
_refine_ls_extinction_method none
_refine_ls_goodness_of_fit_ref 1.101
_refine_ls_hydrogen_treatment mixed
_refine_ls_matrix_type full
_refine_ls_number_parameters 544
_refine_ls_number_reflns 8205
_refine_ls_number_restraints 87
_refine_ls_restrained_S_all 1.208
_refine_ls_R_factor_all 0.1166
_refine_ls_R_factor_gt 0.0872
_refine_ls_shift/su_max 0.001
_refine_ls_shift/su_mean 0.000
_refine_ls_structure_factor_coef Fsqd
_refine_ls_weighting_details 'w=1/[\s^2^(Fo^2^)+(0.1310P)^2^+26.6401P] where P=(Fo^2^+2Fc^2^)/3'
_refine_ls_weighting_scheme calc
_refine_ls_wR_factor_gt 0.2339
_refine_ls_wR_factor_ref 0.2610
_reflns_Friedel_coverage 0.000
_reflns_number_gt 6055
_reflns_number_total 8205
_reflns_threshold_expression 'I > 2\s(I)'
_cod_data_source_file d3dt01858j2.cif
_cod_data_source_block shelx_CCDC2
_cod_depositor_comments 'Adding full bibliography for 7714845--7714848.cif.'
_cod_original_sg_symbol_H-M 'P 21/n'
_cod_original_formula_sum 'C131.29 H171.18 Br8.70 Ca4 Mn8 N8 O50.30'
_cod_database_code 7714848
_publcif_datablock.id {29cbd007-5340-4058-9a51-1acb80498bdc}

_shelx_shelxl_version_number 2018/3
_shelx_space_group_comment
;
The symmetry employed for this shelxl refinement is uniquely defined
by the following loop, which should always be used as a source of
symmetry information in preference to the above space-group names.
They are only intended as comments.
;
_publcif_funding_html
;
;

loop_
_space_group_symop_operation_xyz
'x, y, z'
'-x+1/2, y+1/2, -z+1/2'
'-x, -y, -z'
'x-1/2, -y-1/2, z-1/2'

loop_
_atom_site_label
_atom_site_type_symbol
_atom_site_fract_x
_atom_site_fract_y
_atom_site_fract_z
_atom_site_U_iso_or_equiv
_atom_site_adp_type
_atom_site_occupancy
_atom_site_site_symmetry_order
_atom_site_calc_flag
_atom_site_refinement_flags_posn
_atom_site_refinement_flags_adp
_atom_site_refinement_flags_occupancy
_atom_site_disorder_assembly
_atom_site_disorder_group
Br1 Br 0.90744(6) 1.21116(5) -0.06489(5) 0.0422(3) Uani 1 1 d . . . . .
Br2 Br 0.9617(5) 1.2076(3) 0.4709(3) 0.039(2) Uani 0.179(6) 1 d . . P A 2
Mn1 Mn 0.92504(7) 1.32969(7) 0.03749(7) 0.0298(3) Uani 1 1 d . . . . .
Mn2 Mn 0.86326(9) 1.31458(6) 0.35339(7) 0.0336(3) Uani 1 1 d D . . . .
Ca1 Ca 0.93004(12) 1.21132(9) 0.20307(9) 0.0363(4) Uani 1 1 d D . . . .
O1A O 1.0200(3) 1.2839(3) 0.1233(3) 0.0322(11) Uani 1 1 d . . . . .
O2A O 1.1149(4) 1.2025(3) 0.2450(4) 0.0463(14) Uani 1 1 d . . . . .
O3A O 0.8411(3) 1.3982(3) -0.0308(3) 0.0349(12) Uani 1 1 d . . . . .
N1A N 1.0260(4) 1.3790(4) -0.0102(4) 0.0308(13) Uani 1 1 d . . . . .
C1A C 1.1153(5) 1.2760(4) 0.1277(5) 0.0350(17) Uani 1 1 d . . . . .
C2A C 1.1688(6) 1.2325(5) 0.1934(5) 0.0434(19) Uani 1 1 d . . . . .
C3A C 1.2682(7) 1.2227(6) 0.2031(7) 0.065(3) Uani 1 1 d . . . . .
H3AA H 1.304462 1.193001 0.247608 0.078 Uiso 1 1 calc R U . . .
C4A C 1.3143(6) 1.2573(7) 0.1466(8) 0.071(3) Uani 1 1 d . . . . .
H4AA H 1.381924 1.250120 0.152726 0.085 Uiso 1 1 calc R U . . .
C5A C 1.2648(6) 1.2998(6) 0.0847(7) 0.053(2) Uani 1 1 d . . . . .
H5AA H 1.297746 1.323425 0.047858 0.064 Uiso 1 1 calc R U . . .
C6A C 1.1626(5) 1.3105(5) 0.0727(5) 0.0395(18) Uani 1 1 d . . . . .
C7A C 1.1697(9) 1.1672(7) 0.3206(7) 0.074(3) Uani 1 1 d . . . . .
H7AA H 1.215120 1.204297 0.352596 0.111 Uiso 1 1 calc R U . . .
H7AB H 1.205902 1.123543 0.306682 0.111 Uiso 1 1 calc R U . . .
H7AC H 1.125151 1.149729 0.353566 0.111 Uiso 1 1 calc R U . . .
C8A C 1.1164(5) 1.3628(5) 0.0087(5) 0.0392(18) Uani 1 1 d . . . . .
H8AA H 1.156256 1.387250 -0.021980 0.047 Uiso 1 1 calc R U . . .
C9A C 0.9829(6) 1.4341(4) -0.0716(4) 0.0345(16) Uani 1 1 d . . . . .
C10A C 1.0311(7) 1.4795(5) -0.1181(5) 0.0424(19) Uani 1 1 d . . . . .
H10A H 1.099105 1.475079 -0.111758 0.051 Uiso 1 1 calc R U . . .
C11A C 0.9773(8) 1.5310(5) -0.1738(5) 0.054(2) Uani 1 1 d . . . . .
H11A H 1.008764 1.561729 -0.206525 0.064 Uiso 1 1 calc R U . . .
C12A C 0.8777(7) 1.5384(5) -0.1825(5) 0.046(2) Uani 1 1 d . . . . .
H12A H 0.841699 1.573855 -0.221074 0.055 Uiso 1 1 calc R U . . .
C13A C 0.8314(6) 1.4940(5) -0.1347(5) 0.0411(19) Uani 1 1 d . . . . .
H13A H 0.763565 1.499351 -0.140380 0.049 Uiso 1 1 calc R U . . .
C14A C 0.8831(6) 1.4420(4) -0.0788(4) 0.0334(16) Uani 1 1 d . . . . .
O1B O 0.8054(4) 1.2381(3) 0.2765(3) 0.0341(11) Uani 1 1 d . . . . .
O2B O 0.7611(5) 1.1462(5) 0.1529(4) 0.067(2) Uani 1 1 d . . . . .
O3B O 0.9109(4) 1.3910(3) 0.4316(3) 0.0398(12) Uani 1 1 d . . . . .
N1B N 0.7440(5) 1.3216(3) 0.3971(4) 0.0352(14) Uani 1 1 d . . . . .
C1B C 0.7152(6) 1.2091(4) 0.2605(4) 0.0333(16) Uani 1 1 d . . . . .
C2B C 0.6903(7) 1.1578(5) 0.1948(5) 0.047(2) Uani 1 1 d . . . . .
C3B C 0.5998(7) 1.1241(6) 0.1756(5) 0.054(2) Uani 1 1 d . . . . .
H3BA H 0.583859 1.088877 0.130960 0.065 Uiso 1 1 calc R U . . .
C4B C 0.5316(6) 1.1412(5) 0.2212(5) 0.048(2) Uani 1 1 d . . . . .
H4BA H 0.469874 1.117224 0.208495 0.058 Uiso 1 1 calc R U . . .
C5B C 0.5550(6) 1.1930(5) 0.2843(5) 0.0421(19) Uani 1 1 d . . . . .
H5BA H 0.508174 1.205872 0.314395 0.051 Uiso 1 1 calc R U . . .
C6B C 0.6477(6) 1.2279(4) 0.3057(5) 0.0358(16) Uani 1 1 d . . . . .
C7BA C 0.710(2) 1.131(2) 0.0639(18) 0.062(4) Uani 0.41(3) 1 d . U P B 1
H7BA H 0.653983 1.165018 0.047396 0.093 Uiso 0.41(3) 1 calc R U P B 1
H7BB H 0.687315 1.077785 0.058378 0.093 Uiso 0.41(3) 1 calc R U P B 1
H7BC H 0.754536 1.139402 0.028238 0.093 Uiso 0.41(3) 1 calc R U P B 1
C7BB C 0.7386(16) 1.0937(15) 0.0816(13) 0.062(4) Uani 0.59(3) 1 d . U P B 2
H7BD H 0.674415 1.105733 0.046613 0.093 Uiso 0.59(3) 1 calc R U P B 2
H7BE H 0.739032 1.041152 0.101560 0.093 Uiso 0.59(3) 1 calc R U P B 2
H7BF H 0.787460 1.099312 0.049130 0.093 Uiso 0.59(3) 1 calc R U P B 2
C8B C 0.6650(6) 1.2824(4) 0.3723(5) 0.0370(17) Uani 1 1 d . . . . .
H8BA H 0.614748 1.290326 0.400154 0.044 Uiso 1 1 calc R U . . .
C9B C 0.7595(6) 1.3729(4) 0.4657(5) 0.0343(16) Uani 1 1 d . . . . .
C10B C 0.6948(7) 1.3894(5) 0.5146(5) 0.046(2) Uani 1 1 d . . . . .
H10B H 0.632888 1.365737 0.503379 0.055 Uiso 1 1 calc R U . . .
C11B C 0.7214(7) 1.4401(5) 0.5792(6) 0.048(2) Uani 1 1 d . . . . .
H11B H 0.678187 1.450585 0.613524 0.057 Uiso 1 1 calc R U . . .
C12B C 0.8104(7) 1.4759(5) 0.5945(5) 0.047(2) Uani 1 1 d . . . . .
H12B H 0.827365 1.511102 0.639034 0.056 Uiso 1 1 calc R U . . .
C13B C 0.8760(6) 1.4614(4) 0.5456(5) 0.0405(19) Uani 1 1 d . . . . .
H13B H 0.936870 1.486679 0.556473 0.049 Uiso 1 1 calc R U . . .
C14B C 0.8507(6) 1.4089(4) 0.4801(4) 0.0364(17) Uani 1 1 d . . . . .
O1S O 0.8395(3) 1.3018(3) 0.1020(3) 0.0359(12) Uani 1 1 d D . . . .
C1S C 0.7394(5) 1.3018(8) 0.0666(6) 0.065(3) Uani 1 1 d D . . . .
H1SA H 0.704695 1.285914 0.108160 0.097 Uiso 1 1 calc R U . . .
H1SB H 0.718637 1.353181 0.047046 0.097 Uiso 1 1 calc R U . . .
H1SC H 0.724828 1.266259 0.019731 0.097 Uiso 1 1 calc R U . . .
O2S O 0.9724(4) 1.3032(3) 0.3102(3) 0.0439(14) Uani 1 1 d D . . . .
C2S C 1.0610(6) 1.3385(5) 0.3470(5) 0.047(2) Uani 1 1 d D . . . .
H2SA H 1.109069 1.325820 0.315527 0.071 Uiso 1 1 calc R U . . .
H2SB H 1.051931 1.393889 0.346922 0.071 Uiso 1 1 calc R U . . .
H2SC H 1.083746 1.320555 0.404171 0.071 Uiso 1 1 calc R U . . .
O3SA O 0.786(2) 1.3974(17) 0.249(3) 0.066(4) Uani 0.43(2) 1 d D U P A 1
H3SA H 0.788(10) 1.385(2) 0.2019(12) 0.079 Uiso 0.43(2) 1 d D U P A 1
C3SA C 0.790(3) 1.4756(16) 0.260(2) 0.081(5) Uani 0.43(2) 1 d D U P A 1
H3S1 H 0.752861 1.500334 0.209160 0.121 Uiso 0.43(2) 1 calc R U P A 1
H3S2 H 0.761282 1.489197 0.306204 0.121 Uiso 0.43(2) 1 calc R U P A 1
H3S3 H 0.857217 1.492684 0.271765 0.121 Uiso 0.43(2) 1 calc R U P A 1
O3SB O 0.8182(14) 1.3984(13) 0.244(2) 0.065(4) Uani 0.57(2) 1 d D U P A 2
H3SB H 0.779(13) 1.428(10) 0.216(12) 0.078 Uiso 0.57(2) 1 d D U P A 2
C3SB C 0.7389(14) 1.4463(14) 0.2436(15) 0.076(4) Uani 0.57(2) 1 d D U P A 2
H3S4 H 0.727176 1.478944 0.194377 0.113 Uiso 0.57(2) 1 calc R U P A 2
H3S5 H 0.681152 1.415302 0.242382 0.113 Uiso 0.57(2) 1 calc R U P A 2
H3S6 H 0.752863 1.478084 0.293530 0.113 Uiso 0.57(2) 1 calc R U P A 2
O4S O 0.9064(7) 1.2220(5) 0.4496(5) 0.053(2) Uani 0.821(6) 1 d D . P A 1
H4S H 0.895759 1.176082 0.436162 0.064 Uiso 0.821(6) 1 calc R U P A 1
C4S C 0.9913(11) 1.2275(13) 0.5132(11) 0.098(6) Uani 0.821(6) 1 d D U P A 1
H4SA H 0.997529 1.182205 0.548521 0.146 Uiso 0.821(6) 1 calc R U P A 1
H4SB H 1.047573 1.231191 0.488948 0.146 Uiso 0.821(6) 1 calc R U P A 1
H4SC H 0.987942 1.273059 0.546542 0.146 Uiso 0.821(6) 1 calc R U P A 1
O5SA O 0.989(3) 1.119(3) 0.110(3) 0.045(3) Uani 0.26(2) 1 d D . P C 1
H5SA H 0.975(7) 1.138(6) 0.0637(19) 0.055 Uiso 0.26(2) 1 d D U P C 1
C5SA C 1.084(3) 1.092(5) 0.120(5) 0.153(11) Uani 0.26(2) 1 d D U P C 1
H5S1 H 1.086107 1.056751 0.074577 0.229 Uiso 0.26(2) 1 calc R U P C 1
H5S2 H 1.127747 1.134879 0.118691 0.229 Uiso 0.26(2) 1 calc R U P C 1
H5S3 H 1.104237 1.065295 0.172969 0.229 Uiso 0.26(2) 1 calc R U P C 1
O5SB O 0.9585(10) 1.1180(9) 0.1086(10) 0.045(3) Uani 0.74(2) 1 d D . P C 2
H5SB H 0.949(7) 1.1348(12) 0.0613(15) 0.055 Uiso 0.74(2) 1 d D U P C 2
C5SB C 0.951(2) 1.0385(9) 0.0989(19) 0.153(11) Uani 0.74(2) 1 d D U P C 2
H5S4 H 0.971220 1.023566 0.048795 0.229 Uiso 0.74(2) 1 calc R U P C 2
H5S5 H 0.992682 1.013675 0.147239 0.229 Uiso 0.74(2) 1 calc R U P C 2
H5S6 H 0.883499 1.022990 0.093904 0.229 Uiso 0.74(2) 1 calc R U P C 2
O1W O 0.9481(6) 1.1036(4) 0.2912(5) 0.0639(19) Uani 1 1 d D . . . .
H1W1 H 0.906(6) 1.090(6) 0.314(7) 0.096 Uiso 1 1 d D U . . .
H1W2 H 0.983(7) 1.066(4) 0.294(8) 0.096 Uiso 1 1 d D U . . .
Br2A Br 0.85065(17) 1.05533(13) 0.46017(16) 0.0718(5) Uani 0.525(2) 1 d . . P D 1
Br2B Br 0.79848(19) 1.04746(15) 0.38908(18) 0.0718(5) Uani 0.475(2) 1 d . . P D 2
O2W O 1.0542(12) 0.9764(10) 0.3125(14) 0.157(8) Uani 0.75 1 d D . P . .
H2W1 H 1.060748 0.932870 0.279716 0.235 Uiso 0.75 1 d DR U P . .
H2W2 H 0.992084 0.934774 0.325869 0.235 Uiso 0.75 1 d DR U P . .

loop_
_atom_site_aniso_label
_atom_site_aniso_U_11
_atom_site_aniso_U_22
_atom_site_aniso_U_33
_atom_site_aniso_U_23
_atom_site_aniso_U_13
_atom_site_aniso_U_12
Br1 0.0388(4) 0.0496(5) 0.0368(4) -0.0073(3) 0.0063(3) -0.0096(3)
Br2 0.043(5) 0.045(3) 0.036(3) -0.003(2) 0.021(3) -0.007(2)
Mn1 0.0194(5) 0.0418(6) 0.0282(5) 0.0020(4) 0.0057(4) -0.0030(4)
Mn2 0.0389(6) 0.0334(6) 0.0264(6) -0.0057(4) 0.0036(5) -0.0065(5)
Ca1 0.0456(9) 0.0360(8) 0.0268(7) -0.0060(6) 0.0074(6) -0.0111(7)
O1A 0.025(2) 0.039(3) 0.032(3) -0.002(2) 0.006(2) -0.002(2)
O2A 0.045(3) 0.045(3) 0.041(3) 0.002(3) -0.007(3) 0.007(3)
O3A 0.023(2) 0.045(3) 0.036(3) 0.005(2) 0.005(2) -0.006(2)
N1A 0.021(3) 0.044(3) 0.029(3) -0.006(3) 0.010(2) -0.008(2)
C1A 0.024(3) 0.038(4) 0.038(4) -0.013(3) -0.003(3) 0.004(3)
C2A 0.034(4) 0.044(4) 0.046(5) -0.013(4) -0.004(3) 0.009(3)
C3A 0.041(5) 0.064(6) 0.076(7) -0.021(5) -0.015(5) 0.022(5)
C4A 0.019(4) 0.080(7) 0.107(9) -0.028(7) 0.004(5) 0.004(4)
C5A 0.031(4) 0.058(6) 0.072(6) -0.010(5) 0.015(4) 0.006(4)
C6A 0.020(3) 0.050(5) 0.049(5) -0.013(4) 0.010(3) -0.004(3)
C7A 0.078(8) 0.064(7) 0.059(6) 0.017(5) -0.025(6) 0.007(6)
C8A 0.028(4) 0.051(5) 0.042(4) -0.018(4) 0.016(3) -0.012(3)
C9A 0.045(4) 0.036(4) 0.026(4) -0.005(3) 0.014(3) -0.007(3)
C10A 0.053(5) 0.038(4) 0.041(4) -0.014(3) 0.022(4) -0.015(4)
C11A 0.096(8) 0.035(4) 0.033(4) -0.007(4) 0.023(5) -0.017(5)
C12A 0.064(6) 0.039(4) 0.032(4) -0.008(3) 0.006(4) -0.010(4)
C13A 0.050(5) 0.036(4) 0.029(4) -0.001(3) -0.007(3) -0.007(3)
C14A 0.040(4) 0.036(4) 0.025(3) -0.003(3) 0.007(3) -0.008(3)
O1B 0.036(3) 0.034(3) 0.030(3) -0.004(2) 0.004(2) -0.004(2)
O2B 0.074(5) 0.088(5) 0.045(4) -0.039(4) 0.026(3) -0.048(4)
O3B 0.043(3) 0.041(3) 0.033(3) -0.011(2) 0.005(2) -0.005(2)
N1B 0.039(3) 0.028(3) 0.036(3) 0.000(3) 0.002(3) 0.005(3)
C1B 0.040(4) 0.028(3) 0.027(4) 0.004(3) -0.001(3) -0.010(3)
C2B 0.059(5) 0.052(5) 0.030(4) -0.011(4) 0.010(4) -0.027(4)
C3B 0.060(6) 0.064(6) 0.037(5) -0.009(4) 0.009(4) -0.039(5)
C4B 0.042(5) 0.055(5) 0.046(5) 0.004(4) 0.005(4) -0.028(4)
C5B 0.036(4) 0.045(5) 0.043(4) 0.010(4) 0.004(3) -0.007(3)
C6B 0.036(4) 0.029(4) 0.037(4) 0.001(3) 0.000(3) -0.007(3)
C7BA 0.060(6) 0.064(7) 0.058(6) -0.019(6) 0.007(5) -0.014(6)
C7BB 0.060(6) 0.064(7) 0.058(6) -0.019(6) 0.007(5) -0.014(6)
C8B 0.031(4) 0.037(4) 0.040(4) 0.002(3) 0.003(3) 0.008(3)
C9B 0.038(4) 0.030(4) 0.030(4) -0.002(3) -0.001(3) 0.008(3)
C10B 0.048(5) 0.044(5) 0.047(5) -0.005(4) 0.014(4) 0.005(4)
C11B 0.054(5) 0.047(5) 0.045(5) -0.009(4) 0.018(4) 0.008(4)
C12B 0.065(6) 0.038(4) 0.034(4) -0.002(3) 0.005(4) 0.016(4)
C13B 0.053(5) 0.031(4) 0.029(4) -0.004(3) -0.007(3) 0.007(3)
C14B 0.049(5) 0.030(4) 0.024(3) 0.000(3) -0.003(3) 0.008(3)
O1S 0.021(2) 0.052(3) 0.034(3) 0.007(2) 0.006(2) -0.005(2)
C1S 0.028(4) 0.119(10) 0.051(6) 0.011(6) 0.015(4) -0.008(5)
O2S 0.045(3) 0.054(3) 0.033(3) -0.019(3) 0.010(2) -0.017(3)
C2S 0.054(5) 0.053(5) 0.036(4) -0.009(4) 0.013(4) -0.025(4)
O3SA 0.070(11) 0.060(5) 0.056(5) 0.006(4) -0.008(9) -0.008(7)
C3SA 0.077(12) 0.079(9) 0.077(8) 0.005(8) 0.000(9) -0.005(8)
O3SB 0.069(11) 0.061(5) 0.056(5) 0.007(4) -0.004(8) -0.010(7)
C3SB 0.074(11) 0.074(7) 0.070(7) 0.002(6) -0.001(8) -0.005(7)
O4S 0.022(4) 0.081(7) 0.057(5) 0.016(4) 0.008(4) 0.018(4)
C4S 0.090(9) 0.107(9) 0.094(9) 0.024(8) 0.019(8) -0.008(8)
O5SA 0.053(9) 0.044(3) 0.041(4) -0.013(3) 0.016(7) -0.012(6)
C5SA 0.159(12) 0.148(12) 0.149(12) -0.006(7) 0.032(7) -0.001(7)
O5SB 0.053(9) 0.044(3) 0.041(4) -0.013(3) 0.016(7) -0.012(6)
C5SB 0.159(12) 0.148(12) 0.149(12) -0.006(7) 0.032(7) -0.001(7)
O1W 0.092(6) 0.042(4) 0.069(5) 0.006(3) 0.040(4) 0.002(4)
Br2A 0.0704(11) 0.0639(9) 0.0841(11) -0.0048(9) 0.0246(8) -0.0035(8)
Br2B 0.0704(11) 0.0639(9) 0.0841(11) -0.0048(9) 0.0246(8) -0.0035(8)
O2W 0.109(12) 0.097(11) 0.26(2) -0.026(13) 0.025(14) 0.043(10)

loop_
_atom_type_symbol
_atom_type_description
_atom_type_scat_dispersion_real
_atom_type_scat_dispersion_imag
_atom_type_scat_source
C C 0.0033 0.0016 'International Tables Vol C Tables 4.2.6.8 and 6.1.1.4'
H H 0.0000 0.0000 'International Tables Vol C Tables 4.2.6.8 and 6.1.1.4'
N N 0.0061 0.0033 'International Tables Vol C Tables 4.2.6.8 and 6.1.1.4'
O O 0.0106 0.0060 'International Tables Vol C Tables 4.2.6.8 and 6.1.1.4'
Ca Ca 0.2262 0.3064 'International Tables Vol C Tables 4.2.6.8 and 6.1.1.4'
Mn Mn 0.3368 0.7283 'International Tables Vol C Tables 4.2.6.8 and 6.1.1.4'
Br Br -0.2901 2.4595 'International Tables Vol C Tables 4.2.6.8 and 6.1.1.4'

loop_
_geom_angle_atom_site_label_1
_geom_angle_atom_site_label_2
_geom_angle_atom_site_label_3
_geom_angle
_geom_angle_site_symmetry_1
_geom_angle_site_symmetry_3
_geom_angle_publ_flag
O1S Mn1 O3A 96.3(2) . . ?
O1S Mn1 O1A 84.3(2) . . ?
O3A Mn1 O1A 164.8(2) . . ?
O1S Mn1 N1A 166.0(2) . . ?
O3A Mn1 N1A 84.0(2) . . ?
O1A Mn1 N1A 91.9(2) . . ?
O1S Mn1 Br1 100.79(18) . . ?
O3A Mn1 Br1 99.53(17) . . ?
O1A Mn1 Br1 95.23(16) . . ?
N1A Mn1 Br1 92.98(18) . . ?
O1S Mn1 Ca1 43.37(16) . . ?
O3A Mn1 Ca1 139.63(16) . . ?
O1A Mn1 Ca1 42.70(15) . . ?
N1A Mn1 Ca1 134.56(18) . . ?
Br1 Mn1 Ca1 91.15(4) . . ?
O2S Mn2 O3B 98.5(2) . . ?
O2S Mn2 O1B 86.0(2) . . ?
O3B Mn2 O1B 175.4(2) . . ?
O2S Mn2 N1B 177.0(2) . . ?
O3B Mn2 N1B 84.3(3) . . ?
O1B Mn2 N1B 91.2(2) . . ?
O2S Mn2 O4S 94.9(3) . . ?
O3B Mn2 O4S 91.9(3) . . ?
O1B Mn2 O4S 88.2(3) . . ?
N1B Mn2 O4S 84.1(3) . . ?
O2S Mn2 O3SB 82.3(5) . . ?
O3B Mn2 O3SB 94.3(7) . . ?
O1B Mn2 O3SB 85.8(7) . . ?
N1B Mn2 O3SB 98.4(5) . . ?
O2S Mn2 O3SA 93.9(8) . . ?
O3B Mn2 O3SA 95.6(9) . . ?
O1B Mn2 O3SA 83.6(8) . . ?
N1B Mn2 O3SA 86.7(8) . . ?
O4S Mn2 O3SA 167.6(8) . . ?
O2S Mn2 Br2 82.8(2) . . ?
O3B Mn2 Br2 87.7(2) . . ?
O1B Mn2 Br2 93.37(19) . . ?
N1B Mn2 Br2 96.4(2) . . ?
O3SB Mn2 Br2 165.2(5) . . ?
O2S Mn2 Ca1 42.08(15) . . ?
O3B Mn2 Ca1 140.54(18) . . ?
O1B Mn2 Ca1 43.98(16) . . ?
N1B Mn2 Ca1 135.13(19) . . ?
O4S Mn2 Ca1 93.5(2) . . ?
O3SB Mn2 Ca1 80.6(6) . . ?
O3SA Mn2 Ca1 87.2(9) . . ?
Br2 Mn2 Ca1 88.55(10) . . ?
O1W Ca1 O5SB 81.2(5) . . ?
O1W Ca1 O2S 96.2(3) . . ?
O5SB Ca1 O2S 156.2(4) . . ?
O1W Ca1 O1A 140.2(2) . . ?
O5SB Ca1 O1A 78.7(4) . . ?
O2S Ca1 O1A 88.88(19) . . ?
O1W Ca1 O1B 80.1(2) . . ?
O5SB Ca1 O1B 136.8(4) . . ?
O2S Ca1 O1B 64.83(18) . . ?
O1A Ca1 O1B 136.06(18) . . ?
O1W Ca1 O1S 155.0(3) . . ?
O5SB Ca1 O1S 98.0(4) . . ?
O2S Ca1 O1S 94.1(2) . . ?
O1A Ca1 O1S 62.61(17) . . ?
O1B Ca1 O1S 83.79(18) . . ?
O1W Ca1 O5SA 82.1(13) . . ?
O2S Ca1 O5SA 146.8(10) . . ?
O1A Ca1 O5SA 72.8(12) . . ?
O1B Ca1 O5SA 145.5(10) . . ?
O1S Ca1 O5SA 101.2(13) . . ?
O1W Ca1 O2A 80.2(3) . . ?
O5SB Ca1 O2A 79.2(4) . . ?
O2S Ca1 O2A 77.1(2) . . ?
O1A Ca1 O2A 62.45(19) . . ?
O1B Ca1 O2A 134.50(19) . . ?
O1S Ca1 O2A 124.42(19) . . ?
O5SA Ca1 O2A 70.0(10) . . ?
O1W Ca1 O2B 78.7(3) . . ?
O5SB Ca1 O2B 77.0(4) . . ?
O2S Ca1 O2B 125.9(2) . . ?
O1A Ca1 O2B 128.6(2) . . ?
O1B Ca1 O2B 61.26(19) . . ?
O1S Ca1 O2B 76.8(2) . . ?
O5SA Ca1 O2B 86.4(10) . . ?
O2A Ca1 O2B 150.2(2) . . ?
O1W Ca1 Mn2 88.82(18) . . ?
O5SB Ca1 Mn2 167.7(4) . . ?
O2S Ca1 Mn2 31.87(14) . . ?
O1A Ca1 Mn2 113.53(13) . . ?
O1B Ca1 Mn2 32.98(12) . . ?
O1S Ca1 Mn2 87.99(14) . . ?
O5SA Ca1 Mn2 170.7(13) . . ?
O2A Ca1 Mn2 106.31(15) . . ?
O2B Ca1 Mn2 94.10(15) . . ?
O1W Ca1 Mn1 163.12(19) . . ?
O5SB Ca1 Mn1 82.0(4) . . ?
O2S Ca1 Mn1 98.22(16) . . ?
O1A Ca1 Mn1 32.11(12) . . ?
O1B Ca1 Mn1 114.06(14) . . ?
O1S Ca1 Mn1 31.70(12) . . ?
O5SA Ca1 Mn1 81.0(13) . . ?
O2A Ca1 Mn1 94.51(15) . . ?
O2B Ca1 Mn1 99.64(18) . . ?
Mn2 Ca1 Mn1 108.06(5) . . ?
O1W Ca1 H5SB 96.9(4) . . ?
O5SB Ca1 H5SB 15.9(3) . . ?
O2S Ca1 H5SB 155.1(17) . . ?
O1A Ca1 H5SB 67.6(12) . . ?
O1B Ca1 H5SB 138.5(19) . . ?
O1S Ca1 H5SB 82.6(9) . . ?
O2A Ca1 H5SB 84.4(19) . . ?
O2B Ca1 H5SB 77.5(19) . . ?
Mn2 Ca1 H5SB 168.6(17) . . ?
Mn1 Ca1 H5SB 66.5(4) . . ?
C1A O1A Mn1 127.7(5) . . ?
C1A O1A Ca1 125.0(5) . . ?
Mn1 O1A Ca1 105.2(2) . . ?
C2A O2A C7A 116.0(8) . . ?
C2A O2A Ca1 119.5(4) . . ?
C7A O2A Ca1 124.5(7) . . ?
C14A O3A Mn1 114.7(5) . . ?
C8A N1A C9A 123.9(7) . . ?
C8A N1A Mn1 125.5(6) . . ?
C9A N1A Mn1 110.6(4) . . ?
O1A C1A C6A 123.8(7) . . ?
O1A C1A C2A 116.8(8) . . ?
C6A C1A C2A 119.4(7) . . ?
O2A C2A C3A 125.2(9) . . ?
O2A C2A C1A 114.5(7) . . ?
C3A C2A C1A 120.3(10) . . ?
C2A C3A C4A 119.4(10) . . ?
C2A C3A H3AA 120.3 . . ?
C4A C3A H3AA 120.3 . . ?
C5A C4A C3A 121.0(9) . . ?
C5A C4A H4AA 119.5 . . ?
C3A C4A H4AA 119.5 . . ?
C4A C5A C6A 120.9(10) . . ?
C4A C5A H5AA 119.6 . . ?
C6A C5A H5AA 119.6 . . ?
C1A C6A C5A 119.0(8) . . ?
C1A C6A C8A 123.7(7) . . ?
C5A C6A C8A 117.0(8) . . ?
O2A C7A H7AA 109.5 . . ?
O2A C7A H7AB 109.5 . . ?
H7AA C7A H7AB 109.5 . . ?
O2A C7A H7AC 109.5 . . ?
H7AA C7A H7AC 109.5 . . ?
H7AB C7A H7AC 109.5 . . ?
N1A C8A C6A 125.2(7) . . ?
N1A C8A H8AA 117.4 . . ?
C6A C8A H8AA 117.4 . . ?
C10A C9A C14A 121.0(8) . . ?
C10A C9A N1A 126.6(7) . . ?
C14A C9A N1A 112.3(6) . . ?
C11A C10A C9A 118.5(8) . . ?
C11A C10A H10A 120.8 . . ?
C9A C10A H10A 120.8 . . ?
C10A C11A C12A 121.0(8) . . ?
C10A C11A H11A 119.5 . . ?
C12A C11A H11A 119.5 . . ?
C13A C12A C11A 119.8(9) . . ?
C13A C12A H12A 120.1 . . ?
C11A C12A H12A 120.1 . . ?
C14A C13A C12A 120.5(8) . . ?
C14A C13A H13A 119.7 . . ?
C12A C13A H13A 119.7 . . ?
O3A C14A C13A 122.4(7) . . ?
O3A C14A C9A 118.4(7) . . ?
C13A C14A C9A 119.2(7) . . ?
C1B O1B Mn2 129.7(5) . . ?
C1B O1B Ca1 127.1(5) . . ?
Mn2 O1B Ca1 103.0(2) . . ?
C2B O2B C7BB 117.3(10) . . ?
C2B O2B C7BA 106.5(14) . . ?
C2B O2B Ca1 120.3(5) . . ?
C7BB O2B Ca1 122.4(9) . . ?
C7BA O2B Ca1 125.8(12) . . ?
C14B O3B Mn2 114.0(5) . . ?
C8B N1B C9B 123.1(7) . . ?
C8B N1B Mn2 126.5(6) . . ?
C9B N1B Mn2 110.2(5) . . ?
O1B C1B C6B 123.4(7) . . ?
O1B C1B C2B 116.8(7) . . ?
C6B C1B C2B 119.8(7) . . ?
O2B C2B C3B 125.0(8) . . ?
O2B C2B C1B 114.5(7) . . ?
C3B C2B C1B 120.5(9) . . ?
C2B C3B C4B 120.6(8) . . ?
C2B C3B H3BA 119.7 . . ?
C4B C3B H3BA 119.7 . . ?
C5B C4B C3B 119.1(8) . . ?
C5B C4B H4BA 120.5 . . ?
C3B C4B H4BA 120.5 . . ?
C4B C5B C6B 121.3(8) . . ?
C4B C5B H5BA 119.3 . . ?
C6B C5B H5BA 119.3 . . ?
C1B C6B C5B 118.7(7) . . ?
C1B C6B C8B 124.0(7) . . ?
C5B C6B C8B 117.3(8) . . ?
O2B C7BA H7BA 109.5 . . ?
O2B C7BA H7BB 109.5 . . ?
H7BA C7BA H7BB 109.5 . . ?
O2B C7BA H7BC 109.5 . . ?
H7BA C7BA H7BC 109.5 . . ?
H7BB C7BA H7BC 109.5 . . ?
O2B C7BB H7BD 109.5 . . ?
O2B C7BB H7BE 109.5 . . ?
H7BD C7BB H7BE 109.5 . . ?
O2B C7BB H7BF 109.5 . . ?
H7BD C7BB H7BF 109.5 . . ?
H7BE C7BB H7BF 109.5 . . ?
N1B C8B C6B 125.0(8) . . ?
N1B C8B H8BA 117.5 . . ?
C6B C8B H8BA 117.5 . . ?
C10B C9B C14B 121.0(7) . . ?
C10B C9B N1B 126.7(7) . . ?
C14B C9B N1B 112.2(7) . . ?
C11B C10B C9B 119.5(8) . . ?
C11B C10B H10B 120.3 . . ?
C9B C10B H10B 120.3 . . ?
C10B C11B C12B 120.4(8) . . ?
C10B C11B H11B 119.8 . . ?
C12B C11B H11B 119.8 . . ?
C11B C12B C13B 121.2(8) . . ?
C11B C12B H12B 119.4 . . ?
C13B C12B H12B 119.4 . . ?
C12B C13B C14B 119.1(8) . . ?
C12B C13B H13B 120.4 . . ?
C14B C13B H13B 120.4 . . ?
O3B C14B C13B 122.4(8) . . ?
O3B C14B C9B 119.0(6) . . ?
C13B C14B C9B 118.6(8) . . ?
C1S O1S Mn1 119.5(5) . . ?
C1S O1S Ca1 127.1(6) . . ?
Mn1 O1S Ca1 104.9(2) . . ?
O1S C1S H1SA 109.5 . . ?
O1S C1S H1SB 109.5 . . ?
H1SA C1S H1SB 109.5 . . ?
O1S C1S H1SC 109.5 . . ?
H1SA C1S H1SC 109.5 . . ?
H1SB C1S H1SC 109.5 . . ?
C2S O2S Mn2 121.7(5) . . ?
C2S O2S Ca1 131.8(5) . . ?
Mn2 O2S Ca1 106.0(2) . . ?
O2S C2S H2SA 109.5 . . ?
O2S C2S H2SB 109.5 . . ?
H2SA C2S H2SB 109.5 . . ?
O2S C2S H2SC 109.5 . . ?
H2SA C2S H2SC 109.5 . . ?
H2SB C2S H2SC 109.5 . . ?
C3SA O3SA Mn2 122(3) . . ?
C3SA O3SA H3SA 112(2) . . ?
Mn2 O3SA H3SA 115(3) . . ?
O3SA C3SA H3S1 109.5 . . ?
O3SA C3SA H3S2 109.5 . . ?
H3S1 C3SA H3S2 109.5 . . ?
O3SA C3SA H3S3 109.5 . . ?
H3S1 C3SA H3S3 109.5 . . ?
H3S2 C3SA H3S3 109.5 . . ?
C3SB O3SB Mn2 117(2) . . ?
C3SB O3SB H3SB 35(10) . . ?
Mn2 O3SB H3SB 152(10) . . ?
O3SB C3SB H3SB 33(6) . . ?
O3SB C3SB H3S4 109.5 . . ?
H3SB C3SB H3S4 77.3 . . ?
O3SB C3SB H3S5 109.5 . . ?
H3SB C3SB H3S5 115.9 . . ?
H3S4 C3SB H3S5 109.5 . . ?
O3SB C3SB H3S6 109.5 . . ?
H3SB C3SB H3S6 128.5 . . ?
H3S4 C3SB H3S6 109.5 . . ?
H3S5 C3SB H3S6 109.5 . . ?
C4S O4S Mn2 121.4(10) . . ?
C4S O4S H4S 109.5 . . ?
Mn2 O4S H4S 120.1 . . ?
O4S C4S H4SA 109.5 . . ?
O4S C4S H4SB 109.5 . . ?
H4SA C4S H4SB 109.5 . . ?
O4S C4S H4SC 109.5 . . ?
H4SA C4S H4SC 109.5 . . ?
H4SB C4S H4SC 109.5 . . ?
C5SA O5SA Ca1 127(5) . . ?
C5SA O5SA H5SA 104.9(13) . . ?
Ca1 O5SA H5SA 106(4) . . ?
O5SA C5SA H5S1 109.5 . . ?
O5SA C5SA H5S2 109.5 . . ?
H5S1 C5SA H5S2 109.5 . . ?
O5SA C5SA H5S3 109.5 . . ?
H5S1 C5SA H5S3 109.5 . . ?
H5S2 C5SA H5S3 109.5 . . ?
C5SB O5SB Ca1 137.8(16) . . ?
C5SB O5SB H5SB 105.0(12) . . ?
Ca1 O5SB H5SB 111.5(16) . . ?
O5SB C5SB H5S4 109.5 . . ?
O5SB C5SB H5S5 109.5 . . ?
H5S4 C5SB H5S5 109.5 . . ?
O5SB C5SB H5S6 109.5 . . ?
H5S4 C5SB H5S6 109.5 . . ?
H5S5 C5SB H5S6 109.5 . . ?
Ca1 O1W H1W1 122(8) . . ?
Ca1 O1W H1W2 130(8) . . ?
H1W1 O1W H1W2 104.5(18) . . ?
H2W1 O2W H2W2 78.2 . . ?

loop_
_geom_bond_atom_site_label_1
_geom_bond_atom_site_label_2
_geom_bond_distance
_geom_bond_site_symmetry_2
_geom_bond_publ_flag
Br1 Mn1 2.6613(14) . ?
Br2 Mn2 2.826(7) . ?
Mn1 O1S 1.868(5) . ?
Mn1 O3A 1.874(5) . ?
Mn1 O1A 1.892(5) . ?
Mn1 N1A 1.994(6) . ?
Mn1 Ca1 3.4351(19) . ?
Mn2 O2S 1.868(6) . ?
Mn2 O3B 1.878(5) . ?
Mn2 O1B 1.900(5) . ?
Mn2 N1B 2.001(7) . ?
Mn2 O4S 2.259(9) . ?
Mn2 O3SB 2.30(3) . ?
Mn2 O3SA 2.33(4) . ?
Mn2 Ca1 3.3998(19) . ?
Ca1 O1W 2.368(7) . ?
Ca1 O5SB 2.370(15) . ?
Ca1 O2S 2.371(5) . ?
Ca1 O1A 2.414(5) . ?
Ca1 O1B 2.423(5) . ?
Ca1 O1S 2.441(5) . ?
Ca1 O5SA 2.51(5) . ?
Ca1 O2A 2.556(6) . ?
Ca1 O2B 2.609(6) . ?
Ca1 H5SB 2.778(10) . ?
O1A C1A 1.345(9) . ?
O2A C2A 1.384(12) . ?
O2A C7A 1.449(10) . ?
O3A C14A 1.346(9) . ?
N1A C8A 1.279(10) . ?
N1A C9A 1.433(10) . ?
C1A C6A 1.394(12) . ?
C1A C2A 1.399(11) . ?
C2A C3A 1.392(13) . ?
C3A C4A 1.405(18) . ?
C3A H3AA 0.9500 . ?
C4A C5A 1.328(16) . ?
C4A H4AA 0.9500 . ?
C5A C6A 1.431(11) . ?
C5A H5AA 0.9500 . ?
C6A C8A 1.440(13) . ?
C7A H7AA 0.9800 . ?
C7A H7AB 0.9800 . ?
C7A H7AC 0.9800 . ?
C8A H8AA 0.9500 . ?
C9A C10A 1.397(11) . ?
C9A C14A 1.401(11) . ?
C10A C11A 1.386(14) . ?
C10A H10A 0.9500 . ?
C11A C12A 1.393(14) . ?
C11A H11A 0.9500 . ?
C12A C13A 1.387(12) . ?
C12A H12A 0.9500 . ?
C13A C14A 1.381(11) . ?
C13A H13A 0.9500 . ?
O1B C1B 1.346(9) . ?
O2B C2B 1.369(11) . ?
O2B C7BB 1.475(19) . ?
O2B C7BA 1.51(3) . ?
O3B C14B 1.344(10) . ?
N1B C8B 1.295(10) . ?
N1B C9B 1.429(9) . ?
C1B C6B 1.392(12) . ?
C1B C2B 1.393(11) . ?
C2B C3B 1.381(12) . ?
C3B C4B 1.398(14) . ?
C3B H3BA 0.9500 . ?
C4B C5B 1.367(13) . ?
C4B H4BA 0.9500 . ?
C5B C6B 1.419(11) . ?
C5B H5BA 0.9500 . ?
C6B C8B 1.440(11) . ?
C7BA H7BA 0.9800 . ?
C7BA H7BB 0.9800 . ?
C7BA H7BC 0.9800 . ?
C7BB H7BD 0.9800 . ?
C7BB H7BE 0.9800 . ?
C7BB H7BF 0.9800 . ?
C8B H8BA 0.9500 . ?
C9B C10B 1.394(12) . ?
C9B C14B 1.410(12) . ?
C10B C11B 1.377(12) . ?
C10B H10B 0.9500 . ?
C11B C12B 1.379(14) . ?
C11B H11B 0.9500 . ?
C12B C13B 1.399(13) . ?
C12B H12B 0.9500 . ?
C13B C14B 1.405(10) . ?
C13B H13B 0.9500 . ?
O1S C1S 1.404(7) . ?
C1S H1SA 0.9800 . ?
C1S H1SB 0.9800 . ?
C1S H1SC 0.9800 . ?
O2S C2S 1.406(7) . ?
C2S H2SA 0.9800 . ?
C2S H2SB 0.9800 . ?
C2S H2SC 0.9800 . ?
O3SA C3SA 1.38(2) . ?
O3SA H3SA 0.821(10) . ?
C3SA H3S1 0.9800 . ?
C3SA H3S2 0.9800 . ?
C3SA H3S3 0.9800 . ?
O3SB C3SB 1.404(7) . ?
O3SB H3SB 0.819(10) . ?
C3SB H3SB 0.9(2) . ?
C3SB H3S4 0.9800 . ?
C3SB H3S5 0.9800 . ?
C3SB H3S6 0.9800 . ?
O4S C4S 1.405(7) . ?
O4S H4S 0.8400 . ?
C4S H4SA 0.9800 . ?
C4S H4SB 0.9800 . ?
C4S H4SC 0.9800 . ?
O5SA C5SA 1.405(7) . ?
O5SA H5SA 0.820(10) . ?
C5SA H5S1 0.9800 . ?
C5SA H5S2 0.9800 . ?
C5SA H5S3 0.9800 . ?
O5SB C5SB 1.405(7) . ?
O5SB H5SB 0.820(10) . ?
C5SB H5S4 0.9800 . ?
C5SB H5S5 0.9800 . ?
C5SB H5S6 0.9800 . ?
O1W H1W1 0.819(10) . ?
O1W H1W2 0.820(10) . ?
O2W H2W1 0.9562 . ?
O2W H2W2 1.2074 . ?

loop_
_geom_hbond_atom_site_label_D
_geom_hbond_atom_site_label_H
_geom_hbond_atom_site_label_A
_geom_hbond_distance_DH
_geom_hbond_distance_HA
_geom_hbond_distance_DA
_geom_hbond_angle_DHA
_geom_hbond_site_symmetry_A
_geom_hbond_publ_flag
C7A H7AA Br1 0.98 3.12 4.064(12) 161.4 4_686 yes
C7A H7AC O1W 0.98 2.61 3.265(16) 124.4 . yes
C8A H8AA Br2A^a 0.95 3.02 3.882(8) 151.6 4_685 yes
C8A H8AA Br2B^b 0.95 3.00 3.947(8) 173.9 4_685 yes
C10A H10A Br2B^b 0.95 2.86 3.801(10) 173.2 4_685 yes
C7BB^b H7BF^b O5SB^b 0.98 2.42 3.08(3) 124.3 . yes
C8B H8BA Br1 0.95 3.13 4.040(8) 159.8 4_586 yes
C2S H2SA O2A 0.98 2.47 3.128(11) 124.0 . yes
C2S H2SC Br2^b 0.98 3.01 3.591(9) 118.9 . yes
O3SA^a H3SA^a O1S 0.821(10) 2.45(6) 3.20(4) 153(5) . yes
C3SA^a H3S1^a Br2A^a 0.98 3.01 3.98(3) 171.1 2_655 yes
O3SB^b H3SB^b Br2B^b 0.819(10) 2.78(8) 3.57(3) 162(22) 2_655 yes
C3SB^b H3S4^b Br2B^b 0.98 1.81 2.78(2) 173.4 2_655 yes
O4S^a H4S^a Br2A^a 0.84 2.28 3.047(10) 152.4 . yes
O5SA^a H5SA^a Br1 0.820(10) 2.48(6) 3.29(6) 168(3) . yes
O1W H1W1 Br2A^a 0.819(10) 2.79(7) 3.517(7) 149(12) . yes
O1W H1W1 Br2B^b 0.819(10) 2.312(18) 3.128(8) 175(12) . yes
O1W H1W2 O2W 0.820(10) 1.86(3) 2.669(16) 171(11) . yes

loop_
_geom_torsion_atom_site_label_1
_geom_torsion_atom_site_label_2
_geom_torsion_atom_site_label_3
_geom_torsion_atom_site_label_4
_geom_torsion
_geom_torsion_site_symmetry_1
_geom_torsion_site_symmetry_2
_geom_torsion_site_symmetry_3
_geom_torsion_site_symmetry_4
_geom_torsion_publ_flag
O1S Mn1 O1A C1A 178.5(6) . . . . ?
O3A Mn1 O1A C1A -88.7(10) . . . . ?
N1A Mn1 O1A C1A -15.1(6) . . . . ?
Br1 Mn1 O1A C1A 78.1(6) . . . . ?
Ca1 Mn1 O1A C1A 164.1(7) . . . . ?
O1S Mn1 O1A Ca1 14.4(2) . . . . ?
O3A Mn1 O1A Ca1 107.2(8) . . . . ?
N1A Mn1 O1A Ca1 -179.2(2) . . . . ?
Br1 Mn1 O1A Ca1 -86.01(17) . . . . ?
O1S Mn1 O3A C14A 168.8(5) . . . . ?
O1A Mn1 O3A C14A 77.5(10) . . . . ?
N1A Mn1 O3A C14A 2.9(5) . . . . ?
Br1 Mn1 O3A C14A -89.1(5) . . . . ?
Ca1 Mn1 O3A C14A 167.7(4) . . . . ?
Mn1 O1A C1A C6A 9.1(10) . . . . ?
Ca1 O1A C1A C6A 170.3(6) . . . . ?
Mn1 O1A C1A C2A -173.1(5) . . . . ?
Ca1 O1A C1A C2A -11.9(9) . . . . ?
C7A O2A C2A C3A 8.6(12) . . . . ?
Ca1 O2A C2A C3A -171.0(7) . . . . ?
C7A O2A C2A C1A -170.8(8) . . . . ?
Ca1 O2A C2A C1A 9.5(9) . . . . ?
O1A C1A C2A O2A 0.7(10) . . . . ?
C6A C1A C2A O2A 178.6(7) . . . . ?
O1A C1A C2A C3A -178.8(7) . . . . ?
C6A C1A C2A C3A -0.9(12) . . . . ?
O2A C2A C3A C4A -179.2(9) . . . . ?
C1A C2A C3A C4A 0.2(14) . . . . ?
C2A C3A C4A C5A 0.8(16) . . . . ?
C3A C4A C5A C6A -1.2(16) . . . . ?
O1A C1A C6A C5A 178.3(7) . . . . ?
C2A C1A C6A C5A 0.5(11) . . . . ?
O1A C1A C6A C8A 4.6(12) . . . . ?
C2A C1A C6A C8A -173.1(7) . . . . ?
C4A C5A C6A C1A 0.6(14) . . . . ?
C4A C5A C6A C8A 174.6(9) . . . . ?
C9A N1A C8A C6A 176.9(7) . . . . ?
Mn1 N1A C8A C6A -5.4(11) . . . . ?
C1A C6A C8A N1A -6.2(13) . . . . ?
C5A C6A C8A N1A -180.0(8) . . . . ?
C8A N1A C9A C10A -1.9(11) . . . . ?
Mn1 N1A C9A C10A -179.8(6) . . . . ?
C8A N1A C9A C14A -178.7(7) . . . . ?
Mn1 N1A C9A C14A 3.4(7) . . . . ?
C14A C9A C10A C11A -2.1(11) . . . . ?
N1A C9A C10A C11A -178.7(7) . . . . ?
C9A C10A C11A C12A 1.0(12) . . . . ?
C10A C11A C12A C13A 0.3(12) . . . . ?
C11A C12A C13A C14A -0.4(12) . . . . ?
Mn1 O3A C14A C13A 178.0(6) . . . . ?
Mn1 O3A C14A C9A -1.8(8) . . . . ?
C12A C13A C14A O3A 179.5(7) . . . . ?
C12A C13A C14A C9A -0.7(11) . . . . ?
C10A C9A C14A O3A -178.2(7) . . . . ?
N1A C9A C14A O3A -1.2(9) . . . . ?
C10A C9A C14A C13A 2.0(11) . . . . ?
N1A C9A C14A C13A 179.0(6) . . . . ?
O2S Mn2 O1B C1B -177.1(6) . . . . ?
N1B Mn2 O1B C1B 3.8(6) . . . . ?
O4S Mn2 O1B C1B 87.8(6) . . . . ?
O3SB Mn2 O1B C1B -94.6(7) . . . . ?
O3SA Mn2 O1B C1B -82.8(10) . . . . ?
Br2 Mn2 O1B C1B 100.3(6) . . . . ?
Ca1 Mn2 O1B C1B -175.3(7) . . . . ?
O2S Mn2 O1B Ca1 -1.8(3) . . . . ?
N1B Mn2 O1B Ca1 179.1(2) . . . . ?
O4S Mn2 O1B Ca1 -96.9(3) . . . . ?
O3SB Mn2 O1B Ca1 80.7(5) . . . . ?
O3SA Mn2 O1B Ca1 92.5(8) . . . . ?
Br2 Mn2 O1B Ca1 -84.4(2) . . . . ?
O2S Mn2 O3B C14B -174.8(5) . . . . ?
N1B Mn2 O3B C14B 4.3(5) . . . . ?
O4S Mn2 O3B C14B -79.6(5) . . . . ?
O3SB Mn2 O3B C14B 102.3(7) . . . . ?
O3SA Mn2 O3B C14B 90.4(9) . . . . ?
Br2 Mn2 O3B C14B -92.4(5) . . . . ?
Ca1 Mn2 O3B C14B -177.3(4) . . . . ?
Mn2 O1B C1B C6B -5.4(10) . . . . ?
Ca1 O1B C1B C6B -179.7(5) . . . . ?
Mn2 O1B C1B C2B 174.4(6) . . . . ?
Ca1 O1B C1B C2B 0.1(9) . . . . ?
C7BB O2B C2B C3B 0.2(19) . . . . ?
C7BA O2B C2B C3B 31.1(19) . . . . ?
Ca1 O2B C2B C3B -177.4(8) . . . . ?
C7BB O2B C2B C1B -178.9(14) . . . . ?
C7BA O2B C2B C1B -147.9(16) . . . . ?
Ca1 O2B C2B C1B 3.5(11) . . . . ?
O1B C1B C2B O2B -2.4(11) . . . . ?
C6B C1B C2B O2B 177.4(8) . . . . ?
O1B C1B C2B C3B 178.5(8) . . . . ?
C6B C1B C2B C3B -1.7(13) . . . . ?
O2B C2B C3B C4B -178.4(9) . . . . ?
C1B C2B C3B C4B 0.6(15) . . . . ?
C2B C3B C4B C5B 1.2(15) . . . . ?
C3B C4B C5B C6B -1.8(13) . . . . ?
O1B C1B C6B C5B -179.1(7) . . . . ?
C2B C1B C6B C5B 1.1(11) . . . . ?
O1B C1B C6B C8B 2.4(12) . . . . ?
C2B C1B C6B C8B -177.4(8) . . . . ?
C4B C5B C6B C1B 0.6(12) . . . . ?
C4B C5B C6B C8B 179.2(8) . . . . ?
C9B N1B C8B C6B -177.4(7) . . . . ?
Mn2 N1B C8B C6B -2.3(11) . . . . ?
C1B C6B C8B N1B 1.5(12) . . . . ?
C5B C6B C8B N1B -177.0(7) . . . . ?
C8B N1B C9B C10B -0.8(12) . . . . ?
Mn2 N1B C9B C10B -176.6(7) . . . . ?
C8B N1B C9B C14B -179.7(7) . . . . ?
Mn2 N1B C9B C14B 4.5(7) . . . . ?
C14B C9B C10B C11B -1.7(12) . . . . ?
N1B C9B C10B C11B 179.5(8) . . . . ?
C9B C10B C11B C12B 1.5(13) . . . . ?
C10B C11B C12B C13B -0.5(13) . . . . ?
C11B C12B C13B C14B -0.4(12) . . . . ?
Mn2 O3B C14B C13B 176.0(6) . . . . ?
Mn2 O3B C14B C9B -2.9(8) . . . . ?
C12B C13B C14B O3B -178.6(7) . . . . ?
C12B C13B C14B C9B 0.3(11) . . . . ?
C10B C9B C14B O3B 179.7(7) . . . . ?
N1B C9B C14B O3B -1.3(9) . . . . ?
C10B C9B C14B C13B 0.7(11) . . . . ?
N1B C9B C14B C13B 179.7(6) . . . . ?
O3A Mn1 O1S C1S 30.9(8) . . . . ?
O1A Mn1 O1S C1S -164.3(8) . . . . ?
N1A Mn1 O1S C1S 121.0(11) . . . . ?
Br1 Mn1 O1S C1S -70.1(8) . . . . ?
Ca1 Mn1 O1S C1S -150.2(8) . . . . ?
O3A Mn1 O1S Ca1 -178.9(2) . . . . ?
O1A Mn1 O1S Ca1 -14.2(2) . . . . ?
N1A Mn1 O1S Ca1 -88.8(10) . . . . ?
Br1 Mn1 O1S Ca1 80.09(19) . . . . ?
O3B Mn2 O2S C2S 9.3(7) . . . . ?
O1B Mn2 O2S C2S -171.2(7) . . . . ?
O4S Mn2 O2S C2S -83.3(7) . . . . ?
O3SB Mn2 O2S C2S 102.5(9) . . . . ?
O3SA Mn2 O2S C2S 105.5(10) . . . . ?
Br2 Mn2 O2S C2S -77.3(6) . . . . ?
Ca1 Mn2 O2S C2S -173.1(8) . . . . ?
O3B Mn2 O2S Ca1 -177.7(3) . . . . ?
O1B Mn2 O2S Ca1 1.9(3) . . . . ?
O4S Mn2 O2S Ca1 89.7(3) . . . . ?
O3SB Mn2 O2S Ca1 -84.4(7) . . . . ?
O3SA Mn2 O2S Ca1 -81.4(8) . . . . ?
Br2 Mn2 O2S Ca1 95.8(3) . . . . ?

loop_
_publcif_info_exptl_table_extra_item
sin_theta_over_lambda_max

loop_
_publcif_info_exptl_table_header_item
?
